data_7214562
loop_
_publ_author_name
'Lin, Yu-Mei'
'Lei, Zhen'
'Chang, Shan-Shan'
'Wang, Quan-Ming'

_publ_section_title
;
 Directed formation of tri-connected Cu(i) coordination polymers
;
_journal_issue 45
_journal_name_full CrystEngComm
_journal_page_first 9372
_journal_paper_doi 10.1039/c3ce41101j
_journal_volume 15
_journal_year 2013
_chemical_formula_sum 'C58 H66 B2 Cu2 F8 N3 O5 P3'
_chemical_formula_weight 1278.78
_chemical_name_systematic ?
_space_group_IT_number 2
_symmetry_cell_setting triclinic
_symmetry_space_group_name_Hall '-P 1'
_symmetry_space_group_name_H-M 'P -1'
_atom_sites_solution_hydrogens geom
_atom_sites_solution_primary direct
_atom_sites_solution_secondary difmap
_audit_creation_method SHELXL-97
_cell_angle_alpha 78.234(4)
_cell_angle_beta 68.971(4)
_cell_angle_gamma 68.871(4)
_cell_formula_units_Z 2
_cell_length_a 12.6603(6)
_cell_length_b 15.6342(7)
_cell_length_c 17.0355(8)
_cell_measurement_reflns_used 6270
_cell_measurement_temperature 173(2)
_cell_measurement_theta_max 30.5729
_cell_measurement_theta_min 2.7071
_cell_volume 2924.9(3)
_computing_structure_refinement 'SHELXL-97 (Sheldrick, 1997)'
_computing_structure_solution 'SHELXS-97 (Sheldrick, 1990)'
_diffrn_ambient_temperature 173(2)
_diffrn_measured_fraction_theta_full 0.999
_diffrn_measured_fraction_theta_max 0.999
_diffrn_radiation_monochromator graphite
_diffrn_radiation_source 'fine-focus sealed tube'
_diffrn_radiation_type MoK\a
_diffrn_radiation_wavelength 0.71073
_diffrn_reflns_av_R_equivalents 0.0686
_diffrn_reflns_av_sigmaI/netI 0.1427
_diffrn_reflns_limit_h_max 15
_diffrn_reflns_limit_h_min -15
_diffrn_reflns_limit_k_max 19
_diffrn_reflns_limit_k_min -19
_diffrn_reflns_limit_l_max 21
_diffrn_reflns_limit_l_min -19
_diffrn_reflns_number 25242
_diffrn_reflns_theta_full 26.00
_diffrn_reflns_theta_max 26.00
_diffrn_reflns_theta_min 2.71
_exptl_absorpt_coefficient_mu 0.884
_exptl_absorpt_correction_T_max 1.0000
_exptl_absorpt_correction_T_min 0.88545
_exptl_absorpt_correction_type multi-scan
_exptl_crystal_colour colorless
_exptl_crystal_density_diffrn 1.431
_exptl_crystal_density_method 'not measured'
_exptl_crystal_description block
_exptl_crystal_F_000 1284
_exptl_crystal_size_max 0.2
_exptl_crystal_size_mid 0.1
_exptl_crystal_size_min 0.1
_refine_diff_density_max 0.889
_refine_diff_density_min -0.526
_refine_diff_density_rms 0.089
_refine_ls_extinction_method none
_refine_ls_goodness_of_fit_ref 0.945
_refine_ls_hydrogen_treatment constr
_refine_ls_matrix_type full
_refine_ls_number_parameters 730
_refine_ls_number_reflns 11476
_refine_ls_number_restraints 0
_refine_ls_restrained_S_all 0.945
_refine_ls_R_factor_all 0.1065
_refine_ls_R_factor_gt 0.0537
_refine_ls_shift/su_max 0.000
_refine_ls_shift/su_mean 0.000
_refine_ls_structure_factor_coef Fsqd
_refine_ls_weighting_details 'calc w=1/[\s^2^(Fo^2^)+(0.0470P)^2^+0.0000P] where P=(Fo^2^+2Fc^2^)/3'
_refine_ls_weighting_scheme calc
_refine_ls_wR_factor_gt 0.1105
_refine_ls_wR_factor_ref 0.1200
_reflns_number_gt 6482
_reflns_number_total 11476
_reflns_threshold_expression >2sigma(I)
_cod_data_source_file c3ce41101j.txt
_cod_data_source_block 2
_cod_depositor_comments
;
 Marking attached hydrogen atoms.

 Antanas Vaitkus,
 2017-07-11
;
_cod_original_cell_volume 2925.0(2)
_cod_original_sg_symbol_H-M P-1
_cod_database_code 7214562

loop_
_symmetry_equiv_pos_as_xyz
'x, y, z'
'-x, -y, -z'

loop_
_atom_site_label
_atom_site_type_symbol
_atom_site_fract_x
_atom_site_fract_y
_atom_site_fract_z
_atom_site_U_iso_or_equiv
_atom_site_adp_type
_atom_site_occupancy
_atom_site_symmetry_multiplicity
_atom_site_calc_flag
_atom_site_refinement_flags
_atom_site_attached_hydrogens
Cu1 Cu 0.45363(4) 0.77574(3) 0.22217(3) 0.01553(14) Uani 1 1 d . 0
P1 P 0.48681(10) 0.66275(7) 0.32986(8) 0.0181(3) Uani 1 1 d . 0
O1W O 0.5145(3) 0.6975(2) 0.1179(2) 0.0314(8) Uani 1 1 d . 2
N1 N 0.3182(3) 0.7754(2) 0.4456(2) 0.0170(8) Uani 1 1 d . 0
B1 B 0.1416(7) 0.3941(5) 0.3150(7) 0.065(3) Uani 1 1 d . 0
O1S O 0.7217(5) 0.5522(3) 0.0836(4) 0.1009(19) Uani 1 1 d . 1
C1S C 0.7708(14) 0.5489(9) -0.0112(8) 0.198(6) Uani 1 1 d . 3
Cu2 Cu 0.38733(5) 0.86871(3) 0.36166(3) 0.01735(14) Uani 1 1 d . 0
P2 P 0.57463(10) 0.86787(7) 0.18434(7) 0.0158(3) Uani 1 1 d . 0
N2 N 0.5553(3) 0.8630(2) 0.3482(2) 0.0167(8) Uani 1 1 d . 0
B2 B 0.7790(6) 0.1486(5) 0.2350(5) 0.0451(18) Uani 1 1 d . 0
O2S O 0.1942(6) 0.5958(4) 0.1547(4) 0.110(2) Uani 1 1 d . 1
C2S C 0.0846(7) 0.6527(5) 0.1387(6) 0.107(3) Uani 1 1 d . 3
P3 P 0.25303(9) 0.85375(7) 0.24292(7) 0.0144(2) Uani 1 1 d . 0
N3 N 0.2745(3) 0.9809(2) 0.3176(2) 0.0160(8) Uani 1 1 d . 0
O3S O 0.8246(6) 0.3822(4) 0.1433(5) 0.145(3) Uani 1 1 d . 1
C3S C 0.9012(9) 0.3943(7) 0.1934(6) 0.124(4) Uani 1 1 d . 3
O4S O 0.4013(5) 0.6237(3) 0.0571(4) 0.0925(17) Uani 1 1 d . 1
C4S C 0.4159(10) 0.6255(6) -0.0348(6) 0.117(3) Uani 1 1 d . 3
F11 F 0.0465(3) 0.3668(2) 0.3244(3) 0.0811(13) Uani 1 1 d . 0
F12 F 0.1134(4) 0.4721(3) 0.3391(7) 0.216(4) Uani 1 1 d . 0
F13 F 0.2232(4) 0.3290(3) 0.3439(3) 0.0970(16) Uani 1 1 d . 0
F14 F 0.1976(6) 0.4056(6) 0.2298(4) 0.183(3) Uani 1 1 d . 0
F21 F 0.7384(3) 0.2098(3) 0.1728(2) 0.0815(13) Uani 1 1 d . 0
F22 F 0.6832(3) 0.1453(3) 0.3029(2) 0.0757(12) Uani 1 1 d . 0
F23 F 0.8428(5) 0.0684(3) 0.2041(3) 0.141(2) Uani 1 1 d . 0
F24 F 0.8453(4) 0.1861(3) 0.2561(3) 0.1034(16) Uani 1 1 d . 0
C111 C 0.3593(4) 0.6866(3) 0.4260(3) 0.0169(10) Uani 1 1 d . 0
C112 C 0.3085(4) 0.6215(3) 0.4740(3) 0.0238(11) Uani 1 1 d . 0
H11A H 0.3366 0.5619 0.4577 0.029 Uiso 1 1 calc R 0
C113 C 0.2143(4) 0.6457(3) 0.5473(3) 0.0300(12) Uani 1 1 d . 0
H11B H 0.1784 0.6026 0.5807 0.036 Uiso 1 1 calc R 0
C114 C 0.1745(4) 0.7339(3) 0.5701(3) 0.0258(11) Uani 1 1 d . 0
H11C H 0.1129 0.7506 0.6199 0.031 Uiso 1 1 calc R 0
C115 C 0.2277(4) 0.7987(3) 0.5176(3) 0.0220(11) Uani 1 1 d . 0
C116 C 0.1805(4) 0.8956(3) 0.5407(3) 0.0305(12) Uani 1 1 d . 0
H11D H 0.2255 0.9315 0.4989 0.046 Uiso 1 1 calc R 0
H11E H 0.1874 0.8966 0.5948 0.046 Uiso 1 1 calc R 0
H11F H 0.0982 0.9211 0.5432 0.046 Uiso 1 1 calc R 0
121 C 0.4994(4) 0.5480(3) 0.3101(3) 0.0193(10) Uani 1 1 d . 0
122 C 0.4314(4) 0.5410(3) 0.2658(3) 0.0336(13) Uani 1 1 d . 0
H22A H 0.3836 0.5941 0.2441 0.040 Uiso 1 1 calc R 0
123 C 0.4335(5) 0.4555(4) 0.2532(4) 0.0439(15) Uani 1 1 d . 0
H23A H 0.3845 0.4514 0.2254 0.053 Uiso 1 1 calc R 0
124 C 0.5076(5) 0.3769(3) 0.2818(3) 0.0392(14) Uani 1 1 d . 0
H24A H 0.5098 0.3194 0.2729 0.047 Uiso 1 1 calc R 0
125 C 0.5778(4) 0.3837(3) 0.3232(3) 0.0342(13) Uani 1 1 d . 0
H25A H 0.6292 0.3304 0.3416 0.041 Uiso 1 1 calc R 0
126 C 0.5743(4) 0.4688(3) 0.3384(3) 0.0264(11) Uani 1 1 d . 0
H26A H 0.6221 0.4723 0.3675 0.032 Uiso 1 1 calc R 0
C131 C 0.6114(4) 0.6390(3) 0.3710(3) 0.0226(11) Uani 1 1 d . 0
C132 C 0.5987(4) 0.6345(3) 0.4551(3) 0.0240(11) Uani 1 1 d . 0
H13A H 0.5228 0.6475 0.4944 0.029 Uiso 1 1 calc R 0
C133 C 0.6971(5) 0.6109(3) 0.4823(4) 0.0346(13) Uani 1 1 d . 0
H13B H 0.6869 0.6109 0.5392 0.041 Uiso 1 1 calc R 0
C134 C 0.8098(5) 0.5875(3) 0.4255(4) 0.0371(14) Uani 1 1 d . 0
H13C H 0.8759 0.5689 0.4443 0.044 Uiso 1 1 calc R 0
C135 C 0.8251(4) 0.5915(3) 0.3419(4) 0.0399(15) Uani 1 1 d . 0
H13D H 0.9015 0.5765 0.3035 0.048 Uiso 1 1 calc R 0
C136 C 0.7260(4) 0.6180(3) 0.3136(3) 0.0308(12) Uani 1 1 d . 0
H13E H 0.7367 0.6216 0.2562 0.037 Uiso 1 1 calc R 0
C211 C 0.6356(4) 0.8593(3) 0.2694(3) 0.0171(10) Uani 1 1 d . 0
C212 C 0.7550(4) 0.8474(3) 0.2557(3) 0.0262(11) Uani 1 1 d . 0
H21A H 0.8087 0.8446 0.2013 0.031 Uiso 1 1 calc R 0
C213 C 0.7921(4) 0.8398(3) 0.3243(3) 0.0304(12) Uani 1 1 d . 0
H21B H 0.8716 0.8311 0.3168 0.037 Uiso 1 1 calc R 0
C214 C 0.7108(4) 0.8452(3) 0.4040(3) 0.0263(11) Uani 1 1 d . 0
H21C H 0.7349 0.8406 0.4507 0.032 Uiso 1 1 calc R 0
C215 C 0.5922(4) 0.8574(3) 0.4142(3) 0.0184(10) Uani 1 1 d . 0
C216 C 0.5036(4) 0.8633(3) 0.5010(3) 0.0291(12) Uani 1 1 d . 0
H21D H 0.4264 0.8717 0.4974 0.044 Uiso 1 1 calc R 0
H21E H 0.5001 0.9145 0.5258 0.044 Uiso 1 1 calc R 0
H21F H 0.5273 0.8075 0.5352 0.044 Uiso 1 1 calc R 0
C221 C 0.7088(4) 0.8392(3) 0.0943(3) 0.0184(10) Uani 1 1 d . 0
C222 C 0.7569(4) 0.9064(3) 0.0421(3) 0.0209(10) Uani 1 1 d . 0
H22B H 0.7175 0.9680 0.0518 0.025 Uiso 1 1 calc R 0
C223 C 0.8612(4) 0.8828(4) -0.0232(3) 0.0301(12) Uani 1 1 d . 0
H22C H 0.8916 0.9286 -0.0572 0.036 Uiso 1 1 calc R 0
C224 C 0.9209(4) 0.7930(4) -0.0389(3) 0.0359(13) Uani 1 1 d . 0
H22D H 0.9919 0.7773 -0.0831 0.043 Uiso 1 1 calc R 0
C225 C 0.8746(4) 0.7255(3) 0.0116(3) 0.0380(14) Uani 1 1 d . 0
H22E H 0.9151 0.6640 0.0016 0.046 Uiso 1 1 calc R 0
C226 C 0.7683(4) 0.7487(3) 0.0771(3) 0.0270(12) Uani 1 1 d . 0
H22F H 0.7370 0.7028 0.1097 0.032 Uiso 1 1 calc R 0
C231 C 0.5125(4) 0.9921(3) 0.1665(3) 0.0169(10) Uani 1 1 d . 0
C232 C 0.4360(4) 1.0258(3) 0.1161(3) 0.0221(11) Uani 1 1 d . 0
H23B H 0.4179 0.9850 0.0941 0.026 Uiso 1 1 calc R 0
C233 C 0.3879(4) 1.1198(3) 0.0996(3) 0.0285(12) Uani 1 1 d . 0
H23C H 0.3381 1.1419 0.0661 0.034 Uiso 1 1 calc R 0
C234 C 0.4135(4) 1.1807(3) 0.1329(3) 0.0307(12) Uani 1 1 d . 0
H23D H 0.3794 1.2437 0.1226 0.037 Uiso 1 1 calc R 0
C235 C 0.4890(4) 1.1488(3) 0.1809(3) 0.0293(12) Uani 1 1 d . 0
H23E H 0.5058 1.1902 0.2031 0.035 Uiso 1 1 calc R 0
C236 C 0.5409(4) 1.0535(3) 0.1966(3) 0.0229(11) Uani 1 1 d . 0
H23F H 0.5945 1.0320 0.2273 0.027 Uiso 1 1 calc R 0
C311 C 0.2139(4) 0.9717(3) 0.2706(3) 0.0153(10) Uani 1 1 d . 0
C312 C 0.1307(4) 1.0455(3) 0.2437(3) 0.0211(10) Uani 1 1 d . 0
H31A H 0.0887 1.0370 0.2125 0.025 Uiso 1 1 calc R 0
C313 C 0.1113(4) 1.1322(3) 0.2641(3) 0.0252(11) Uani 1 1 d . 0
H31B H 0.0555 1.1829 0.2468 0.030 Uiso 1 1 calc R 0
C314 C 0.1744(4) 1.1431(3) 0.3095(3) 0.0237(11) Uani 1 1 d . 0
H31C H 0.1638 1.2014 0.3219 0.028 Uiso 1 1 calc R 0
C315 C 0.2549(4) 1.0658(3) 0.3371(3) 0.0175(10) Uani 1 1 d . 0
C316 C 0.3241(4) 1.0756(3) 0.3880(3) 0.0262(11) Uani 1 1 d . 0
H31D H 0.3750 1.0160 0.4016 0.039 Uiso 1 1 calc R 0
H31E H 0.2700 1.1027 0.4392 0.039 Uiso 1 1 calc R 0
H31F H 0.3719 1.1143 0.3559 0.039 Uiso 1 1 calc R 0
C321 C 0.1415(4) 0.8095(3) 0.3270(3) 0.0156(10) Uani 1 1 d . 0
C322 C 0.0602(4) 0.8581(3) 0.3946(3) 0.0262(11) Uani 1 1 d . 0
H32A H 0.0581 0.9174 0.3977 0.031 Uiso 1 1 calc R 0
C323 C -0.0183(4) 0.8192(4) 0.4576(3) 0.0352(13) Uani 1 1 d . 0
H32B H -0.0713 0.8520 0.5035 0.042 Uiso 1 1 calc R 0
C324 C -0.0186(4) 0.7336(4) 0.4532(3) 0.0377(14) Uani 1 1 d . 0
H32C H -0.0714 0.7077 0.4959 0.045 Uiso 1 1 calc R 0
C325 C 0.0598(4) 0.6853(3) 0.3850(4) 0.0372(14) Uani 1 1 d . 0
H32D H 0.0596 0.6268 0.3814 0.045 Uiso 1 1 calc R 0
C326 C 0.1389(4) 0.7234(3) 0.3218(3) 0.0280(12) Uani 1 1 d . 0
H32E H 0.1907 0.6908 0.2754 0.034 Uiso 1 1 calc R 0
C331 C 0.2012(4) 0.8686(3) 0.1529(3) 0.0154(9) Uani 1 1 d . 0
C332 C 0.0806(4) 0.8920(3) 0.1611(3) 0.0212(10) Uani 1 1 d . 0
H33A H 0.0241 0.9008 0.2142 0.025 Uiso 1 1 calc R 0
C333 C 0.0436(4) 0.9023(3) 0.0917(3) 0.0272(12) Uani 1 1 d . 0
H33B H -0.0373 0.9202 0.0980 0.033 Uiso 1 1 calc R 0
C334 C 0.1274(4) 0.8859(3) 0.0121(3) 0.0288(12) Uani 1 1 d . 0
H33C H 0.1031 0.8911 -0.0346 0.035 Uiso 1 1 calc R 0
C335 C 0.2473(4) 0.8616(3) 0.0035(3) 0.0257(11) Uani 1 1 d . 0
H33D H 0.3038 0.8506 -0.0494 0.031 Uiso 1 1 calc R 0
C336 C 0.2839(4) 0.8535(3) 0.0725(3) 0.0209(10) Uani 1 1 d . 0
H33E H 0.3648 0.8378 0.0654 0.025 Uiso 1 1 calc R 0

loop_
_atom_site_aniso_label
_atom_site_aniso_U_11
_atom_site_aniso_U_22
_atom_site_aniso_U_33
_atom_site_aniso_U_23
_atom_site_aniso_U_13
_atom_site_aniso_U_12
Cu1 0.0150(3) 0.0164(3) 0.0152(3) -0.0015(2) -0.0041(2) -0.0055(2)
P1 0.0181(6) 0.0150(6) 0.0206(7) 0.0019(5) -0.0068(6) -0.0057(5)
O1W 0.033(2) 0.032(2) 0.027(2) -0.0074(16) -0.0098(17) -0.0052(15)
N1 0.017(2) 0.017(2) 0.016(2) -0.0010(16) -0.0057(17) -0.0039(15)
B1 0.044(5) 0.022(4) 0.114(8) 0.008(4) -0.011(5) -0.015(3)
O1S 0.084(4) 0.072(4) 0.133(6) -0.024(4) -0.022(4) -0.012(3)
C1S 0.272(16) 0.208(13) 0.126(11) -0.098(10) 0.029(11) -0.135(12)
Cu2 0.0170(3) 0.0189(3) 0.0163(3) -0.0017(2) -0.0051(3) -0.0059(2)
P2 0.0162(6) 0.0180(6) 0.0150(6) 0.0006(5) -0.0055(5) -0.0078(5)
N2 0.019(2) 0.016(2) 0.017(2) 0.0002(16) -0.0068(18) -0.0091(15)
B2 0.035(4) 0.043(4) 0.047(5) -0.016(3) -0.015(4) 0.008(3)
O2S 0.128(5) 0.101(4) 0.109(5) -0.020(4) -0.026(4) -0.050(4)
C2S 0.079(6) 0.078(6) 0.152(9) 0.019(6) -0.060(6) -0.003(5)
P3 0.0134(6) 0.0163(6) 0.0139(6) -0.0017(5) -0.0035(5) -0.0056(4)
N3 0.0129(19) 0.019(2) 0.015(2) -0.0033(16) -0.0018(17) -0.0053(15)
O3S 0.118(5) 0.087(4) 0.139(6) 0.006(4) 0.021(5) 0.002(4)
C3S 0.103(7) 0.171(10) 0.095(8) -0.069(7) -0.043(6) 0.004(6)
O4S 0.122(4) 0.087(4) 0.094(4) -0.016(3) -0.055(4) -0.038(3)
C4S 0.193(10) 0.093(7) 0.069(6) -0.019(5) -0.011(7) -0.071(7)
F11 0.041(2) 0.057(2) 0.137(4) -0.006(2) -0.012(2) -0.0230(17)
F12 0.089(4) 0.068(3) 0.504(14) -0.145(6) -0.080(6) 0.011(3)
F13 0.078(3) 0.062(3) 0.164(5) 0.008(3) -0.055(3) -0.027(2)
F14 0.195(7) 0.287(9) 0.125(5) 0.061(6) -0.047(5) -0.185(7)
F21 0.077(3) 0.099(3) 0.057(3) -0.012(2) -0.036(2) 0.004(2)
F22 0.057(2) 0.093(3) 0.056(3) 0.000(2) 0.002(2) -0.021(2)
F23 0.166(5) 0.065(3) 0.110(4) -0.043(3) -0.013(4) 0.045(3)
F24 0.078(3) 0.171(5) 0.095(4) 0.004(3) -0.045(3) -0.067(3)
C111 0.015(2) 0.024(3) 0.015(2) 0.0038(19) -0.008(2) -0.0077(19)
C112 0.024(3) 0.017(2) 0.030(3) 0.004(2) -0.009(2) -0.008(2)
C113 0.024(3) 0.030(3) 0.035(3) 0.014(2) -0.012(3) -0.013(2)
C114 0.016(2) 0.031(3) 0.022(3) 0.002(2) -0.002(2) -0.004(2)
C115 0.019(2) 0.028(3) 0.019(3) 0.003(2) -0.012(2) -0.003(2)
C116 0.027(3) 0.033(3) 0.026(3) 0.001(2) -0.005(2) -0.008(2)
121 0.015(2) 0.015(2) 0.024(3) -0.002(2) 0.000(2) -0.0052(18)
122 0.030(3) 0.021(3) 0.052(4) -0.004(2) -0.022(3) -0.001(2)
123 0.044(3) 0.035(3) 0.067(4) -0.011(3) -0.026(3) -0.017(3)
124 0.049(4) 0.019(3) 0.050(4) -0.011(3) -0.012(3) -0.010(2)
125 0.039(3) 0.014(3) 0.045(4) -0.001(2) -0.016(3) 0.000(2)
126 0.029(3) 0.022(3) 0.028(3) -0.004(2) -0.013(2) -0.004(2)
C131 0.021(3) 0.019(3) 0.028(3) 0.004(2) -0.007(2) -0.0106(19)
C132 0.022(3) 0.021(3) 0.028(3) 0.002(2) -0.009(2) -0.007(2)
C133 0.046(4) 0.027(3) 0.041(3) 0.008(2) -0.029(3) -0.014(2)
C134 0.033(3) 0.029(3) 0.061(4) 0.015(3) -0.031(3) -0.017(2)
C135 0.015(3) 0.036(3) 0.061(4) 0.012(3) -0.010(3) -0.011(2)
C136 0.023(3) 0.033(3) 0.029(3) 0.008(2) -0.004(2) -0.010(2)
C211 0.019(2) 0.017(2) 0.018(3) 0.0052(19) -0.007(2) -0.0101(18)
C212 0.023(3) 0.038(3) 0.021(3) 0.005(2) -0.005(2) -0.018(2)
C213 0.022(3) 0.044(3) 0.031(3) 0.003(2) -0.013(2) -0.015(2)
C214 0.029(3) 0.039(3) 0.021(3) 0.002(2) -0.018(2) -0.015(2)
C215 0.023(3) 0.021(3) 0.013(2) 0.0019(19) -0.008(2) -0.0091(19)
C216 0.031(3) 0.041(3) 0.023(3) -0.001(2) -0.009(2) -0.019(2)
C221 0.016(2) 0.025(3) 0.018(3) -0.001(2) -0.008(2) -0.0090(19)
C222 0.020(3) 0.026(3) 0.018(3) -0.003(2) -0.002(2) -0.011(2)
C223 0.029(3) 0.048(3) 0.016(3) 0.001(2) -0.005(2) -0.019(2)
C224 0.025(3) 0.052(4) 0.026(3) -0.010(3) 0.002(2) -0.013(3)
C225 0.033(3) 0.028(3) 0.038(3) -0.007(3) -0.002(3) 0.000(2)
C226 0.025(3) 0.025(3) 0.027(3) 0.000(2) -0.005(2) -0.007(2)
C231 0.016(2) 0.021(2) 0.013(2) -0.0004(19) 0.002(2) -0.0117(18)
C232 0.024(3) 0.024(3) 0.019(3) 0.000(2) -0.005(2) -0.012(2)
C233 0.028(3) 0.028(3) 0.030(3) 0.007(2) -0.014(2) -0.010(2)
C234 0.029(3) 0.016(3) 0.040(3) 0.002(2) -0.007(3) -0.004(2)
C235 0.033(3) 0.022(3) 0.032(3) -0.007(2) -0.002(3) -0.013(2)
C236 0.021(3) 0.028(3) 0.022(3) 0.001(2) -0.007(2) -0.011(2)
C311 0.016(2) 0.016(2) 0.014(2) -0.0024(18) -0.002(2) -0.0078(18)
C312 0.025(3) 0.019(3) 0.023(3) -0.001(2) -0.012(2) -0.0075(19)
C313 0.022(3) 0.020(3) 0.024(3) -0.001(2) -0.005(2) 0.0015(19)
C314 0.028(3) 0.014(2) 0.026(3) -0.003(2) -0.005(2) -0.005(2)
C315 0.018(2) 0.018(2) 0.016(2) -0.0064(19) -0.001(2) -0.0071(18)
C316 0.032(3) 0.024(3) 0.023(3) -0.012(2) -0.005(2) -0.008(2)
C321 0.011(2) 0.023(2) 0.014(2) 0.0001(19) -0.004(2) -0.0065(18)
C322 0.025(3) 0.034(3) 0.023(3) -0.006(2) -0.005(2) -0.014(2)
C323 0.028(3) 0.061(4) 0.017(3) -0.005(3) -0.002(2) -0.019(3)
C324 0.027(3) 0.056(4) 0.032(3) 0.024(3) -0.012(3) -0.028(3)
C325 0.025(3) 0.022(3) 0.065(4) 0.013(3) -0.018(3) -0.013(2)
C326 0.019(3) 0.025(3) 0.034(3) -0.003(2) -0.002(2) -0.007(2)
C331 0.021(2) 0.013(2) 0.013(2) -0.0010(18) -0.006(2) -0.0056(17)
C332 0.018(2) 0.029(3) 0.018(3) 0.001(2) -0.004(2) -0.012(2)
C333 0.020(3) 0.038(3) 0.029(3) -0.003(2) -0.010(2) -0.013(2)
C334 0.036(3) 0.035(3) 0.025(3) 0.003(2) -0.018(3) -0.018(2)
C335 0.032(3) 0.029(3) 0.012(3) -0.002(2) 0.001(2) -0.011(2)
C336 0.017(2) 0.021(3) 0.024(3) -0.001(2) -0.005(2) -0.0080(19)

loop_
_atom_type_symbol
_atom_type_description
_atom_type_scat_dispersion_real
_atom_type_scat_dispersion_imag
_atom_type_scat_source
C C 0.0033 0.0016 'International Tables Vol C Tables 4.2.6.8 and 6.1.1.4'
H H 0.0000 0.0000 'International Tables Vol C Tables 4.2.6.8 and 6.1.1.4'
B B 0.0013 0.0007 'International Tables Vol C Tables 4.2.6.8 and 6.1.1.4'
N N 0.0061 0.0033 'International Tables Vol C Tables 4.2.6.8 and 6.1.1.4'
F F 0.0171 0.0103 'International Tables Vol C Tables 4.2.6.8 and 6.1.1.4'
P P 0.1023 0.0942 'International Tables Vol C Tables 4.2.6.8 and 6.1.1.4'
Cu Cu 0.3201 1.2651 'International Tables Vol C Tables 4.2.6.8 and 6.1.1.4'
O O 0.0106 0.0060 'International Tables Vol C Tables 4.2.6.8 and 6.1.1.4'

loop_
_geom_angle_atom_site_label_1
_geom_angle_atom_site_label_2
_geom_angle_atom_site_label_3
_geom_angle
O1W Cu1 P2 104.54(10)
O1W Cu1 P1 102.15(9)
P2 Cu1 P1 113.80(4)
O1W Cu1 P3 106.99(9)
P2 Cu1 P3 115.24(4)
P1 Cu1 P3 112.61(4)
O1W Cu1 Cu2 175.98(9)
P2 Cu1 Cu2 74.95(3)
P1 Cu1 Cu2 74.64(3)
P3 Cu1 Cu2 76.66(3)
C111 P1 121 102.9(2)
C111 P1 C131 101.3(2)
121 P1 C131 102.7(2)
C111 P1 Cu1 110.55(13)
121 P1 Cu1 114.37(15)
C131 P1 Cu1 122.60(14)
C115 N1 C111 118.4(4)
C115 N1 Cu2 122.7(3)
C111 N1 Cu2 118.7(3)
F12 B1 F13 114.8(9)
F12 B1 F11 113.9(6)
F13 B1 F11 112.1(5)
F12 B1 F14 103.3(7)
F13 B1 F14 104.4(7)
F11 B1 F14 107.0(8)
N2 Cu2 N3 121.67(13)
N2 Cu2 N1 118.25(13)
N3 Cu2 N1 118.27(13)
N2 Cu2 Cu1 94.67(11)
N3 Cu2 Cu1 93.30(10)
N1 Cu2 Cu1 95.49(10)
C221 P2 C231 103.20(19)
C221 P2 C211 102.0(2)
C231 P2 C211 101.0(2)
C221 P2 Cu1 117.71(15)
C231 P2 Cu1 120.33(14)
C211 P2 Cu1 109.94(13)
C215 N2 C211 118.7(4)
C215 N2 Cu2 122.6(3)
C211 N2 Cu2 118.5(3)
F23 B2 F22 113.7(6)
F23 B2 F24 111.8(6)
F22 B2 F24 108.4(6)
F23 B2 F21 108.8(6)
F22 B2 F21 107.9(5)
F24 B2 F21 105.9(6)
C331 P3 C321 101.41(19)
C331 P3 C311 104.58(19)
C321 P3 C311 102.55(19)
C331 P3 Cu1 116.16(15)
C321 P3 Cu1 119.35(13)
C311 P3 Cu1 110.95(13)
C311 N3 C315 118.5(3)
C311 N3 Cu2 120.5(3)
C315 N3 Cu2 120.9(3)
N1 C111 C112 122.6(4)
N1 C111 P1 114.1(3)
C112 C111 P1 123.3(4)
C111 C112 C113 118.9(4)
C114 C113 C112 119.5(4)
C113 C114 C115 119.4(4)
N1 C115 C114 121.1(4)
N1 C115 C116 119.7(4)
C114 C115 C116 119.2(4)
122 121 126 119.0(4)
122 121 P1 118.6(3)
126 121 P1 122.3(4)
121 122 123 120.6(4)
124 123 122 120.1(5)
125 124 123 119.4(5)
124 125 126 121.2(4)
121 126 125 119.6(5)
C132 C131 C136 118.4(4)
C132 C131 P1 123.9(4)
C136 C131 P1 117.5(4)
C131 C132 C133 121.0(5)
C134 C133 C132 120.1(5)
C135 C134 C133 120.1(5)
C134 C135 C136 120.1(5)
C131 C136 C135 120.2(5)
N2 C211 C212 122.0(4)
N2 C211 P2 114.7(3)
C212 C211 P2 123.3(4)
C213 C212 C211 118.6(4)
C214 C213 C212 119.6(4)
C213 C214 C215 119.5(4)
N2 C215 C214 121.6(4)
N2 C215 C216 118.9(4)
C214 C215 C216 119.6(4)
C226 C221 C222 117.9(4)
C226 C221 P2 120.0(3)
C222 C221 P2 122.1(3)
C223 C222 C221 121.1(4)
C224 C223 C222 120.7(5)
C223 C224 C225 119.2(5)
C224 C225 C226 120.5(5)
C221 C226 C225 120.6(4)
C236 C231 C232 119.2(4)
C236 C231 P2 123.0(3)
C232 C231 P2 117.7(3)
C233 C232 C231 119.9(4)
C234 C233 C232 120.3(4)
C235 C234 C233 120.4(4)
C234 C235 C236 120.1(4)
C231 C236 C235 120.0(4)
N3 C311 C312 122.5(4)
N3 C311 P3 115.0(3)
C312 C311 P3 122.5(3)
C311 C312 C313 118.5(4)
C314 C313 C312 119.8(4)
C313 C314 C315 119.3(4)
N3 C315 C314 121.4(4)
N3 C315 C316 118.1(4)
C314 C315 C316 120.5(4)
C322 C321 C326 118.5(4)
C322 C321 P3 123.4(3)
C326 C321 P3 118.0(3)
C321 C322 C323 120.5(5)
C324 C323 C322 120.7(5)
C323 C324 C325 119.5(5)
C324 C325 C326 120.3(5)
C321 C326 C325 120.4(5)
C332 C331 C336 118.0(4)
C332 C331 P3 122.3(3)
C336 C331 P3 119.7(3)
C333 C332 C331 121.1(4)
C332 C333 C334 120.1(4)
C335 C334 C333 119.1(4)
C336 C335 C334 120.8(4)
C335 C336 C331 120.9(4)

loop_
_geom_bond_atom_site_label_1
_geom_bond_atom_site_label_2
_geom_bond_distance
Cu1 O1W 2.114(3)
Cu1 P2 2.3109(12)
Cu1 P1 2.3149(12)
Cu1 P3 2.3153(12)
Cu1 Cu2 2.7498(8)
P1 C111 1.829(4)
P1 121 1.832(4)
P1 C131 1.839(5)
N1 C115 1.350(5)
N1 C111 1.362(5)
N1 Cu2 2.028(3)
B1 F12 1.254(9)
B1 F13 1.322(8)
B1 F11 1.364(8)
B1 F14 1.374(11)
O1S C1S 1.513(13)
Cu2 N2 2.026(3)
Cu2 N3 2.027(3)
P2 C221 1.816(5)
P2 C231 1.820(4)
P2 C211 1.834(4)
N2 C215 1.341(5)
N2 C211 1.360(5)
B2 F23 1.318(7)
B2 F22 1.351(8)
B2 F24 1.355(8)
B2 F21 1.386(7)
O2S C2S 1.439(8)
P3 C331 1.818(4)
P3 C321 1.836(4)
P3 C311 1.843(4)
N3 C311 1.347(5)
N3 C315 1.349(5)
O3S C3S 1.581(11)
O4S C4S 1.505(10)
C111 C112 1.369(6)
C112 C113 1.387(7)
C113 C114 1.372(6)
C114 C115 1.403(6)
C115 C116 1.494(6)
121 122 1.375(6)
121 126 1.380(6)
122 123 1.387(7)
123 124 1.371(7)
124 125 1.359(7)
125 126 1.388(6)
C131 C132 1.374(6)
C131 C136 1.392(6)
C132 C133 1.385(6)
C133 C134 1.372(7)
C134 C135 1.358(8)
C135 C136 1.398(6)
C211 C212 1.391(6)
C212 C213 1.379(6)
C213 C214 1.375(7)
C214 C215 1.393(6)
C215 C216 1.497(6)
C221 C226 1.378(6)
C221 C222 1.398(6)
C222 C223 1.371(6)
C223 C224 1.363(7)
C224 C225 1.383(7)
C225 C226 1.387(7)
C231 C236 1.377(6)
C231 C232 1.414(6)
C232 C233 1.384(6)
C233 C234 1.381(7)
C234 C235 1.372(6)
C235 C236 1.408(6)
C311 C312 1.381(5)
C312 C313 1.382(6)
C313 C314 1.364(6)
C314 C315 1.394(6)
C315 C316 1.497(6)
C321 C322 1.380(6)
C321 C326 1.380(6)
C322 C323 1.383(6)
C323 C324 1.358(7)
C324 C325 1.376(8)
C325 C326 1.383(6)
C331 C332 1.397(6)
C331 C336 1.397(6)
C332 C333 1.382(6)
C333 C334 1.394(7)
C334 C335 1.385(6)
C335 C336 1.378(6)
